data_7048010
loop_
_publ_author_name
'LaPierre, Etienne A.'
'Piers, Warren E.'
'Gendy, Chris'

_publ_section_title
;
 Redox-state dependent activation of silanes and ammonia with reverse
 polarity (PC<sub>carbene</sub>P)Ni complexes: electrophilic vs.
 nucleophilic carbenes.
;
_journal_issue 46
_journal_name_full 'Dalton transactions (Cambridge, England : 2003)'
_journal_page_first 16789
_journal_page_last 16797
_journal_paper_doi 10.1039/c8dt04409k
_journal_volume 47
_journal_year 2018
_chemical_formula_moiety 'C28 H40 Br Ni P2'
_chemical_formula_sum 'C28 H40 Br Ni P2'
_chemical_formula_weight 577.16
_space_group_crystal_system triclinic
_space_group_IT_number 2
_space_group_name_Hall '-P 1'
_space_group_name_H-M_alt 'P -1'
_symmetry_space_group_name_Hall '-P 1'
_symmetry_space_group_name_H-M 'P -1'
_atom_sites_solution_hydrogens geom
_audit_creation_method SHELXL-2014/7
_audit_update_record
;
2018-08-22 deposited with the CCDC.
2018-11-07 downloaded from the CCDC.
;
_cell_angle_alpha 107.237(2)
_cell_angle_beta 98.206(2)
_cell_angle_gamma 111.768(2)
_cell_formula_units_Z 2
_cell_length_a 11.0190(6)
_cell_length_b 11.1636(7)
_cell_length_c 13.0424(8)
_cell_measurement_reflns_used 7192
_cell_measurement_temperature 173(2)
_cell_measurement_theta_max 27.56
_cell_measurement_theta_min 2.93
_cell_volume 1364.11(15)
_computing_cell_refinement 'Bruker SAINT'
_computing_data_collection 'Bruker APEX2'
_computing_data_reduction 'Bruker SAINT'
_computing_molecular_graphics 'Bruker SHELXTL'
_computing_publication_material 'LinXTL v. 5.9.1 (Spasyuk, 2009)'
_computing_structure_refinement 'SHELXL-2014 (Sheldrick 2014)'
_computing_structure_solution 'SHELXS-97 (Sheldrick 2008)'
_diffrn_ambient_temperature 173(2)
_diffrn_measured_fraction_theta_full 0.989
_diffrn_measured_fraction_theta_max 0.986
_diffrn_measurement_device_type 'Bruker APEX-II CCD'
_diffrn_measurement_method '\f and \w scans'
_diffrn_radiation_type 'Mo K\a'
_diffrn_radiation_wavelength 0.71073
_diffrn_reflns_av_R_equivalents 0.0324
_diffrn_reflns_av_unetI/netI 0.0473
_diffrn_reflns_Laue_measured_fraction_full 0.989
_diffrn_reflns_Laue_measured_fraction_max 0.986
_diffrn_reflns_limit_h_max 14
_diffrn_reflns_limit_h_min -14
_diffrn_reflns_limit_k_max 14
_diffrn_reflns_limit_k_min -14
_diffrn_reflns_limit_l_max 16
_diffrn_reflns_limit_l_min -16
_diffrn_reflns_number 13547
_diffrn_reflns_point_group_measured_fraction_full 0.989
_diffrn_reflns_point_group_measured_fraction_max 0.986
_diffrn_reflns_theta_full 25.242
_diffrn_reflns_theta_max 27.564
_diffrn_reflns_theta_min 3.040
_exptl_absorpt_coefficient_mu 2.307
_exptl_absorpt_correction_T_max 0.7456
_exptl_absorpt_correction_T_min 0.6172
_exptl_absorpt_correction_type multi-scan
_exptl_absorpt_process_details 'Sadabs (Sheldrick, 1996)'
_exptl_crystal_colour Blue
_exptl_crystal_density_diffrn 1.405
_exptl_crystal_density_method 'not measured'
_exptl_crystal_description Block
_exptl_crystal_F_000 602
_exptl_crystal_size_max 0.27
_exptl_crystal_size_mid 0.26
_exptl_crystal_size_min 0.26
_refine_diff_density_max 0.509
_refine_diff_density_min -0.513
_refine_diff_density_rms 0.076
_refine_ls_extinction_method none
_refine_ls_goodness_of_fit_ref 1.000
_refine_ls_hydrogen_treatment constr
_refine_ls_matrix_type full
_refine_ls_number_parameters 299
_refine_ls_number_reflns 6218
_refine_ls_number_restraints 0
_refine_ls_restrained_S_all 1.000
_refine_ls_R_factor_all 0.0478
_refine_ls_R_factor_gt 0.0334
_refine_ls_shift/su_max 0.001
_refine_ls_shift/su_mean 0.000
_refine_ls_structure_factor_coef Fsqd
_refine_ls_weighting_details 'w=1/[\s^2^(Fo^2^)+(0.0410P)^2^] where P=(Fo^2^+2Fc^2^)/3'
_refine_ls_weighting_scheme calc
_refine_ls_wR_factor_gt 0.0748
_refine_ls_wR_factor_ref 0.0801
_reflns_Friedel_coverage 0.000
_reflns_number_gt 4938
_reflns_number_total 6218
_reflns_threshold_expression 'I > 2\s(I)'
_cod_data_source_file c8dt04409k2.cif
_cod_data_source_block CGEL180207017_0m
_cod_depositor_comments 'Adding full bibliography for 7048006--7048012.cif.'
_cod_original_cell_volume 1364.11(14)
_cod_database_code 7048010
_shelx_shelxl_version_number 2014/7
_shelx_space_group_comment
;
The symmetry employed for this shelxl refinement is uniquely defined
by the following loop, which should always be used as a source of
symmetry information in preference to the above space-group names.
They are only intended as comments.
;

loop_
_space_group_symop_operation_xyz
'x, y, z'
'-x, -y, -z'

loop_
_atom_site_label
_atom_site_type_symbol
_atom_site_fract_x
_atom_site_fract_y
_atom_site_fract_z
_atom_site_U_iso_or_equiv
_atom_site_adp_type
_atom_site_occupancy
_atom_site_site_symmetry_order
_atom_site_calc_flag
_atom_site_refinement_flags_posn
_atom_site_refinement_flags_adp
Br1 Br 0.90490(2) 0.63643(3) 0.31180(2) 0.03600(9) Uani 1 1 d . .
C1 C 0.47849(19) 0.4901(2) 0.24538(16) 0.0172(4) Uani 1 1 d . .
C2 C 0.38822(19) 0.3434(2) 0.20821(16) 0.0167(4) Uani 1 1 d . .
C3 C 0.2448(2) 0.2905(2) 0.17821(17) 0.0218(5) Uani 1 1 d . .
C4 C 0.1732(2) 0.3856(2) 0.18802(18) 0.0248(5) Uani 1 1 d . .
C5 C 0.2731(2) 0.5380(2) 0.22632(17) 0.0220(5) Uani 1 1 d . .
C6 C 0.4153(2) 0.5830(2) 0.25211(16) 0.0188(4) Uani 1 1 d . .
C7 C 0.4470(2) 0.2498(2) 0.20196(16) 0.0194(4) Uani 1 1 d . .
C8 C 0.3675(2) 0.1082(2) 0.16894(18) 0.0263(5) Uani 1 1 d . .
H8 H 0.4079 0.0482 0.1673 0.032 Uiso 1 1 calc R U
C9 C 0.2271(2) 0.0571(2) 0.1383(2) 0.0325(6) Uani 1 1 d . .
H9 H 0.1724 -0.0380 0.1147 0.039 Uiso 1 1 calc R U
C10 C 0.1681(2) 0.1475(2) 0.14293(19) 0.0287(5) Uani 1 1 d . .
H10 H 0.0736 0.1112 0.1216 0.034 Uiso 1 1 calc R U
C11 C 0.5013(2) 0.7274(2) 0.28546(17) 0.0202(4) Uani 1 1 d . .
C12 C 0.4479(2) 0.8224(2) 0.29370(19) 0.0281(5) Uani 1 1 d . .
H12 H 0.5055 0.9163 0.3143 0.034 Uiso 1 1 calc R U
C13 C 0.3089(2) 0.7782(3) 0.2714(2) 0.0337(6) Uani 1 1 d . .
H13 H 0.2726 0.8424 0.2789 0.040 Uiso 1 1 calc R U
C14 C 0.2231(2) 0.6371(3) 0.23749(19) 0.0302(5) Uani 1 1 d . .
H14 H 0.1295 0.6082 0.2218 0.036 Uiso 1 1 calc R U
C15 C 0.0932(2) 0.3680(3) 0.2748(2) 0.0338(6) Uani 1 1 d . .
H15A H 0.0231 0.2741 0.2474 0.051 Uiso 1 1 calc R U
H15B H 0.0526 0.4317 0.2868 0.051 Uiso 1 1 calc R U
H15C H 0.1543 0.3872 0.3442 0.051 Uiso 1 1 calc R U
C16 C 0.0722(2) 0.3417(3) 0.07394(19) 0.0384(6) Uani 1 1 d . .
H16A H 0.1219 0.3579 0.0208 0.058 Uiso 1 1 calc R U
H16B H 0.0209 0.3954 0.0823 0.058 Uiso 1 1 calc R U
H16C H 0.0111 0.2444 0.0477 0.058 Uiso 1 1 calc R U
C17 C 0.7094(2) 0.2662(2) 0.15476(18) 0.0222(5) Uani 1 1 d . .
H17 H 0.8079 0.3248 0.1856 0.027 Uiso 1 1 calc R U
C18 C 0.6683(3) 0.2783(3) 0.04369(19) 0.0333(6) Uani 1 1 d . .
H18A H 0.7161 0.2454 -0.0053 0.050 Uiso 1 1 calc R U
H18B H 0.6909 0.3741 0.0558 0.050 Uiso 1 1 calc R U
H18C H 0.5719 0.2231 0.0102 0.050 Uiso 1 1 calc R U
C19 C 0.6879(3) 0.1191(2) 0.1397(2) 0.0342(6) Uani 1 1 d . .
H19A H 0.5935 0.0559 0.1031 0.051 Uiso 1 1 calc R U
H19B H 0.7139 0.1151 0.2116 0.051 Uiso 1 1 calc R U
H19C H 0.7426 0.0931 0.0947 0.051 Uiso 1 1 calc R U
C20 C 0.6696(2) 0.3069(2) 0.38031(18) 0.0257(5) Uani 1 1 d . .
H20 H 0.6280 0.2056 0.3594 0.031 Uiso 1 1 calc R U
C21 C 0.8221(2) 0.3631(3) 0.43246(19) 0.0302(5) Uani 1 1 d . .
H21A H 0.8656 0.4616 0.4498 0.045 Uiso 1 1 calc R U
H21B H 0.8596 0.3173 0.3806 0.045 Uiso 1 1 calc R U
H21C H 0.8372 0.3457 0.4999 0.045 Uiso 1 1 calc R U
C22 C 0.6046(3) 0.3684(3) 0.4639(2) 0.0418(7) Uani 1 1 d . .
H22A H 0.6182 0.3443 0.5279 0.063 Uiso 1 1 calc R U
H22B H 0.5087 0.3318 0.4293 0.063 Uiso 1 1 calc R U
H22C H 0.6459 0.4681 0.4871 0.063 Uiso 1 1 calc R U
C23 C 0.7158(2) 0.8205(2) 0.18988(19) 0.0272(5) Uani 1 1 d . .
H23 H 0.6761 0.8859 0.1898 0.033 Uiso 1 1 calc R U
C24 C 0.8672(3) 0.8961(3) 0.2023(2) 0.0443(7) Uani 1 1 d . .
H24A H 0.9095 0.8354 0.2054 0.066 Uiso 1 1 calc R U
H24B H 0.9090 0.9781 0.2699 0.066 Uiso 1 1 calc R U
H24C H 0.8786 0.9223 0.1393 0.066 Uiso 1 1 calc R U
C25 C 0.6445(3) 0.6964(3) 0.07818(19) 0.0379(6) Uani 1 1 d . .
H25A H 0.6536 0.7288 0.0179 0.057 Uiso 1 1 calc R U
H25B H 0.5497 0.6491 0.0723 0.057 Uiso 1 1 calc R U
H25C H 0.6855 0.6334 0.0740 0.057 Uiso 1 1 calc R U
C26 C 0.7877(2) 0.9000(2) 0.43545(18) 0.0290(5) Uani 1 1 d . .
H26 H 0.8815 0.9167 0.4355 0.035 Uiso 1 1 calc R U
C27 C 0.7620(3) 0.8541(3) 0.5317(2) 0.0527(8) Uani 1 1 d . .
H27A H 0.8239 0.9273 0.6009 0.079 Uiso 1 1 calc R U
H27B H 0.7758 0.7719 0.5217 0.079 Uiso 1 1 calc R U
H27C H 0.6699 0.8341 0.5335 0.079 Uiso 1 1 calc R U
C28 C 0.7807(3) 1.0379(3) 0.4544(2) 0.0493(8) Uani 1 1 d . .
H28A H 0.6944 1.0299 0.4660 0.074 Uiso 1 1 calc R U
H28B H 0.7904 1.0614 0.3900 0.074 Uiso 1 1 calc R U
H28C H 0.8529 1.1096 0.5191 0.074 Uiso 1 1 calc R U
Ni1 Ni 0.66892(2) 0.55523(3) 0.27906(2) 0.01603(8) Uani 1 1 d . .
P1 P 0.63020(5) 0.34259(5) 0.25369(4) 0.01665(12) Uani 1 1 d . .
P2 P 0.67640(5) 0.75749(6) 0.30174(4) 0.01729(12) Uani 1 1 d . .

loop_
_atom_site_aniso_label
_atom_site_aniso_U_11
_atom_site_aniso_U_22
_atom_site_aniso_U_33
_atom_site_aniso_U_23
_atom_site_aniso_U_13
_atom_site_aniso_U_12
Br1 0.01330(12) 0.02346(13) 0.06630(19) 0.01426(12) 0.00748(11) 0.00649(9)
C1 0.0145(10) 0.0177(11) 0.0158(10) 0.0043(8) 0.0043(8) 0.0050(8)
C2 0.0131(10) 0.0180(11) 0.0126(9) 0.0032(8) 0.0022(8) 0.0026(8)
C3 0.0148(10) 0.0233(12) 0.0184(10) 0.0027(9) 0.0051(8) 0.0032(9)
C4 0.0121(10) 0.0297(13) 0.0261(11) 0.0046(10) 0.0053(9) 0.0072(9)
C5 0.0165(10) 0.0288(12) 0.0207(11) 0.0078(9) 0.0071(9) 0.0107(9)
C6 0.0169(10) 0.0224(11) 0.0154(10) 0.0047(8) 0.0048(8) 0.0085(9)
C7 0.0179(10) 0.0167(11) 0.0175(10) 0.0046(8) 0.0042(8) 0.0030(8)
C8 0.0220(11) 0.0198(12) 0.0288(12) 0.0052(9) 0.0059(10) 0.0042(9)
C9 0.0264(12) 0.0157(11) 0.0357(13) 0.0010(10) 0.0057(11) -0.0033(9)
C10 0.0141(11) 0.0256(13) 0.0301(12) 0.0016(10) 0.0042(9) -0.0004(9)
C11 0.0191(10) 0.0221(11) 0.0201(10) 0.0064(9) 0.0056(9) 0.0108(9)
C12 0.0304(13) 0.0237(12) 0.0348(13) 0.0111(10) 0.0124(11) 0.0153(10)
C13 0.0305(13) 0.0370(15) 0.0445(15) 0.0139(12) 0.0157(11) 0.0254(12)
C14 0.0216(12) 0.0384(15) 0.0340(13) 0.0111(11) 0.0114(10) 0.0174(11)
C15 0.0209(12) 0.0352(15) 0.0384(14) 0.0077(11) 0.0137(11) 0.0080(10)
C16 0.0240(13) 0.0464(17) 0.0298(13) 0.0029(12) -0.0019(11) 0.0124(12)
C17 0.0194(11) 0.0203(11) 0.0251(11) 0.0047(9) 0.0048(9) 0.0104(9)
C18 0.0424(15) 0.0387(15) 0.0260(12) 0.0137(11) 0.0156(11) 0.0220(12)
C19 0.0433(15) 0.0233(13) 0.0356(13) 0.0044(10) 0.0104(12) 0.0199(11)
C20 0.0246(11) 0.0235(12) 0.0235(11) 0.0105(9) 0.0020(9) 0.0053(9)
C21 0.0299(13) 0.0322(14) 0.0283(12) 0.0118(10) 0.0026(10) 0.0151(11)
C22 0.0304(14) 0.067(2) 0.0258(13) 0.0188(13) 0.0105(11) 0.0176(13)
C23 0.0286(12) 0.0285(13) 0.0354(13) 0.0214(11) 0.0153(10) 0.0141(10)
C24 0.0332(14) 0.0470(17) 0.0568(18) 0.0328(14) 0.0209(13) 0.0086(12)
C25 0.0403(15) 0.0521(18) 0.0252(12) 0.0183(12) 0.0130(11) 0.0199(13)
C26 0.0240(12) 0.0206(12) 0.0275(12) 0.0008(10) -0.0026(10) 0.0044(9)
C27 0.060(2) 0.0462(19) 0.0268(14) 0.0062(13) -0.0014(14) 0.0086(15)
C28 0.0538(18) 0.0231(14) 0.0447(16) -0.0079(12) -0.0087(14) 0.0140(13)
Ni1 0.01089(13) 0.01240(14) 0.02200(14) 0.00551(10) 0.00306(10) 0.00360(10)
P1 0.0149(3) 0.0129(3) 0.0186(3) 0.0044(2) 0.0028(2) 0.0044(2)
P2 0.0153(3) 0.0135(3) 0.0214(3) 0.0059(2) 0.0044(2) 0.0055(2)

loop_
_atom_type_symbol
_atom_type_description
_atom_type_scat_dispersion_real
_atom_type_scat_dispersion_imag
_atom_type_scat_source
C C 0.0033 0.0016 'International Tables Vol C Tables 4.2.6.8 and 6.1.1.4'
H H 0.0000 0.0000 'International Tables Vol C Tables 4.2.6.8 and 6.1.1.4'
Br Br -0.2901 2.4595 'International Tables Vol C Tables 4.2.6.8 and 6.1.1.4'
Ni Ni 0.3393 1.1124 'International Tables Vol C Tables 4.2.6.8 and 6.1.1.4'
P P 0.1023 0.0942 'International Tables Vol C Tables 4.2.6.8 and 6.1.1.4'

loop_
_geom_angle_atom_site_label_1
_geom_angle_atom_site_label_2
_geom_angle_atom_site_label_3
_geom_angle
C6 C1 C2 116.67(18)
C6 C1 Ni1 121.78(15)
C2 C1 Ni1 121.53(16)
C7 C2 C3 118.98(19)
C7 C2 C1 118.07(18)
C3 C2 C1 123.0(2)
C10 C3 C2 117.9(2)
C10 C3 C4 119.80(19)
C2 C3 C4 122.21(19)
C5 C4 C3 112.28(18)
C5 C4 C16 109.1(2)
C3 C4 C16 109.83(19)
C5 C4 C15 108.93(19)
C3 C4 C15 107.6(2)
C16 C4 C15 109.06(18)
C14 C5 C6 118.6(2)
C14 C5 C4 119.0(2)
C6 C5 C4 122.4(2)
C5 C6 C11 118.7(2)
C5 C6 C1 123.4(2)
C11 C6 C1 117.89(18)
C8 C7 C2 121.5(2)
C8 C7 P1 127.52(18)
C2 C7 P1 110.75(15)
C9 C8 C7 119.1(2)
C9 C8 H8 120.4
C7 C8 H8 120.4
C10 C9 C8 119.9(2)
C10 C9 H9 120.0
C8 C9 H9 120.0
C9 C10 C3 122.5(2)
C9 C10 H10 118.8
C3 C10 H10 118.8
C12 C11 C6 121.1(2)
C12 C11 P2 128.14(18)
C6 C11 P2 110.61(16)
C11 C12 C13 119.9(2)
C11 C12 H12 120.0
C13 C12 H12 120.0
C12 C13 C14 119.7(2)
C12 C13 H13 120.2
C14 C13 H13 120.2
C5 C14 C13 122.0(2)
C5 C14 H14 119.0
C13 C14 H14 119.0
C4 C15 H15A 109.5
C4 C15 H15B 109.5
H15A C15 H15B 109.5
C4 C15 H15C 109.5
H15A C15 H15C 109.5
H15B C15 H15C 109.5
C4 C16 H16A 109.5
C4 C16 H16B 109.5
H16A C16 H16B 109.5
C4 C16 H16C 109.5
H16A C16 H16C 109.5
H16B C16 H16C 109.5
C18 C17 C19 111.77(19)
C18 C17 P1 110.07(16)
C19 C17 P1 115.70(17)
C18 C17 H17 106.2
C19 C17 H17 106.2
P1 C17 H17 106.2
C17 C18 H18A 109.5
C17 C18 H18B 109.5
H18A C18 H18B 109.5
C17 C18 H18C 109.5
H18A C18 H18C 109.5
H18B C18 H18C 109.5
C17 C19 H19A 109.5
C17 C19 H19B 109.5
H19A C19 H19B 109.5
C17 C19 H19C 109.5
H19A C19 H19C 109.5
H19B C19 H19C 109.5
C22 C20 C21 110.88(19)
C22 C20 P1 108.58(17)
C21 C20 P1 112.79(16)
C22 C20 H20 108.2
C21 C20 H20 108.2
P1 C20 H20 108.2
C20 C21 H21A 109.5
C20 C21 H21B 109.5
H21A C21 H21B 109.5
C20 C21 H21C 109.5
H21A C21 H21C 109.5
H21B C21 H21C 109.5
C20 C22 H22A 109.5
C20 C22 H22B 109.5
H22A C22 H22B 109.5
C20 C22 H22C 109.5
H22A C22 H22C 109.5
H22B C22 H22C 109.5
C24 C23 C25 110.6(2)
C24 C23 P2 114.91(16)
C25 C23 P2 108.06(16)
C24 C23 H23 107.7
C25 C23 H23 107.7
P2 C23 H23 107.7
C23 C24 H24A 109.5
C23 C24 H24B 109.5
H24A C24 H24B 109.5
C23 C24 H24C 109.5
H24A C24 H24C 109.5
H24B C24 H24C 109.5
C23 C25 H25A 109.5
C23 C25 H25B 109.5
H25A C25 H25B 109.5
C23 C25 H25C 109.5
H25A C25 H25C 109.5
H25B C25 H25C 109.5
C27 C26 C28 110.9(2)
C27 C26 P2 109.97(17)
C28 C26 P2 115.36(16)
C27 C26 H26 106.7
C28 C26 H26 106.7
P2 C26 H26 106.7
C26 C27 H27A 109.5
C26 C27 H27B 109.5
H27A C27 H27B 109.5
C26 C27 H27C 109.5
H27A C27 H27C 109.5
H27B C27 H27C 109.5
C26 C28 H28A 109.5
C26 C28 H28B 109.5
H28A C28 H28B 109.5
C26 C28 H28C 109.5
H28A C28 H28C 109.5
H28B C28 H28C 109.5
C1 Ni1 P2 85.95(7)
C1 Ni1 P1 85.80(7)
P2 Ni1 P1 171.70(2)
C1 Ni1 Br1 177.08(6)
P2 Ni1 Br1 93.382(17)
P1 Ni1 Br1 94.901(18)
C7 P1 C17 110.61(10)
C7 P1 C20 103.34(10)
C17 P1 C20 107.33(11)
C7 P1 Ni1 103.18(7)
C17 P1 Ni1 115.10(7)
C20 P1 Ni1 116.53(8)
C11 P2 C26 111.08(11)
C11 P2 C23 102.16(10)
C26 P2 C23 107.18(11)
C11 P2 Ni1 103.40(7)
C26 P2 Ni1 116.29(8)
C23 P2 Ni1 115.76(8)

loop_
_geom_bond_atom_site_label_1
_geom_bond_atom_site_label_2
_geom_bond_distance
Br1 Ni1 2.3390(3)
C1 C6 1.438(3)
C1 C2 1.446(3)
C1 Ni1 1.8817(19)
C2 C7 1.408(3)
C2 C3 1.412(3)
C3 C10 1.389(3)
C3 C4 1.528(3)
C4 C5 1.518(3)
C4 C16 1.543(3)
C4 C15 1.544(3)
C5 C14 1.388(3)
C5 C6 1.409(3)
C6 C11 1.421(3)
C7 C8 1.383(3)
C7 P1 1.803(2)
C8 C9 1.383(3)
C8 H8 0.9300
C9 C10 1.379(4)
C9 H9 0.9300
C10 H10 0.9300
C11 C12 1.378(3)
C11 P2 1.800(2)
C12 C13 1.379(3)
C12 H12 0.9300
C13 C14 1.391(3)
C13 H13 0.9300
C14 H14 0.9300
C15 H15A 0.9600
C15 H15B 0.9600
C15 H15C 0.9600
C16 H16A 0.9600
C16 H16B 0.9600
C16 H16C 0.9600
C17 C18 1.515(3)
C17 C19 1.516(3)
C17 P1 1.837(2)
C17 H17 0.9800
C18 H18A 0.9600
C18 H18B 0.9600
C18 H18C 0.9600
C19 H19A 0.9600
C19 H19B 0.9600
C19 H19C 0.9600
C20 C22 1.522(4)
C20 C21 1.523(3)
C20 P1 1.841(2)
C20 H20 0.9800
C21 H21A 0.9600
C21 H21B 0.9600
C21 H21C 0.9600
C22 H22A 0.9600
C22 H22B 0.9600
C22 H22C 0.9600
C23 C24 1.523(3)
C23 C25 1.526(3)
C23 P2 1.837(2)
C23 H23 0.9800
C24 H24A 0.9600
C24 H24B 0.9600
C24 H24C 0.9600
C25 H25A 0.9600
C25 H25B 0.9600
C25 H25C 0.9600
C26 C27 1.515(4)
C26 C28 1.518(4)
C26 P2 1.837(2)
C26 H26 0.9800
C27 H27A 0.9600
C27 H27B 0.9600
C27 H27C 0.9600
C28 H28A 0.9600
C28 H28B 0.9600
C28 H28C 0.9600
Ni1 P2 2.1568(6)
Ni1 P1 2.1609(6)
